data_4508772
loop_
_publ_author_name
'Zhang, Ling-Yun'
'Zhang, Jie-Peng'
'Lin, Yan-Yong'
'Chen, Xiao-Ming'

_publ_section_title
;
 Syntheses, Structures, and Photoluminescence of Three Coordination
 Polymers of Cadmium Dicarboxylates
;
_journal_issue 7
_journal_name_full 'Crystal Growth &amp; Design'
_journal_page_first 1684
_journal_paper_doi 10.1021/cg060194f
_journal_volume 6
_journal_year 2006
_chemical_formula_sum 'C56 H36 Cd3 N2 O13'
_chemical_formula_weight 1282.07
_chemical_name_systematic
; 
 ? 
;
_space_group_IT_number 2
_symmetry_cell_setting triclinic
_symmetry_space_group_name_Hall '-P 1'
_symmetry_space_group_name_H-M 'P -1'
_atom_sites_solution_hydrogens geom
_atom_sites_solution_primary direct
_atom_sites_solution_secondary difmap
_audit_creation_method SHELXL-97
_cell_angle_alpha 118.8000(10)
_cell_angle_beta 101.9040(10)
_cell_angle_gamma 95.4270(10)
_cell_formula_units_Z 2
_cell_length_a 12.8165(8)
_cell_length_b 14.9807(9)
_cell_length_c 14.9864(9)
_cell_measurement_temperature 293(2)
_cell_volume 2403.3(3)
_computing_structure_refinement 'SHELXL-97 (Sheldrick, 1997)'
_computing_structure_solution 'SHELXS-97 (Sheldrick, 1990)'
_diffrn_ambient_temperature 293(2)
_diffrn_measured_fraction_theta_full 0.960
_diffrn_measured_fraction_theta_max 0.960
_diffrn_radiation_monochromator graphite
_diffrn_radiation_source 'fine-focus sealed tube'
_diffrn_radiation_type MoK\a
_diffrn_radiation_wavelength 0.71073
_diffrn_reflns_av_R_equivalents 0.0242
_diffrn_reflns_av_sigmaI/netI 0.0484
_diffrn_reflns_limit_h_max 16
_diffrn_reflns_limit_h_min -16
_diffrn_reflns_limit_k_max 19
_diffrn_reflns_limit_k_min -19
_diffrn_reflns_limit_l_max 19
_diffrn_reflns_limit_l_min -19
_diffrn_reflns_number 20737
_diffrn_reflns_theta_full 27.49
_diffrn_reflns_theta_max 27.49
_diffrn_reflns_theta_min 1.59
_exptl_absorpt_coefficient_mu 1.387
_exptl_absorpt_correction_T_max 0.9091
_exptl_absorpt_correction_T_min 0.7884
_exptl_crystal_density_diffrn 1.772
_exptl_crystal_density_method 'not measured'
_exptl_crystal_F_000 1268
_exptl_crystal_size_max 0.18
_exptl_crystal_size_mid 0.08
_exptl_crystal_size_min 0.07
_refine_diff_density_max 0.866
_refine_diff_density_min -0.483
_refine_diff_density_rms 0.088
_refine_ls_extinction_method none
_refine_ls_goodness_of_fit_ref 1.002
_refine_ls_hydrogen_treatment mixed
_refine_ls_matrix_type full
_refine_ls_number_parameters 667
_refine_ls_number_reflns 10603
_refine_ls_number_restraints 0
_refine_ls_restrained_S_all 1.002
_refine_ls_R_factor_all 0.0519
_refine_ls_R_factor_gt 0.0366
_refine_ls_shift/su_max 0.001
_refine_ls_shift/su_mean 0.000
_refine_ls_structure_factor_coef Fsqd
_refine_ls_weighting_details 'calc w=1/[\s^2^(Fo^2^)+(0.0265P)^2^+0.0000P] where P=(Fo^2^+2Fc^2^)/3'
_refine_ls_weighting_scheme calc
_refine_ls_wR_factor_gt 0.0672
_refine_ls_wR_factor_ref 0.0706
_reflns_number_gt 8187
_reflns_number_total 10603
_reflns_threshold_expression >2sigma(I)
_cod_data_source_file cg060194fsup3.cif
_cod_data_source_block cd
_cod_depositor_comments
;
The following automatic conversions were performed:

'_symmetry_cell_setting' value 'Triclinic' changed to 'triclinic'
according to /home/saulius/struct/CIF-dictionaries/cif_core.dic
dictionary named 'cif_core.dic' version 2.4.2 from 2011-04-26.

Automatic conversion script
Id: cif_fix_values 1891 2012-01-12 08:04:46Z andrius 
;
_cod_original_sg_symbol_H-M P-1
_cod_database_code 4508772

loop_
_symmetry_equiv_pos_as_xyz
'x, y, z'
'-x, -y, -z'

loop_
_atom_site_label
_atom_site_type_symbol
_atom_site_fract_x
_atom_site_fract_y
_atom_site_fract_z
_atom_site_U_iso_or_equiv
_atom_site_adp_type
_atom_site_occupancy
_atom_site_symmetry_multiplicity
_atom_site_calc_flag
_atom_site_refinement_flags
Cd1 Cd 0.856488(19) 0.978509(18) 0.963129(18) 0.02870(7) Uani 1 1 d .
Cd2 Cd 0.27078(2) 0.731411(19) 0.86546(2) 0.03651(8) Uani 1 1 d .
Cd3 Cd 0.568623(19) 0.863097(18) 0.933194(18) 0.03089(7) Uani 1 1 d .
N1 N 0.2088(3) 0.6262(2) 0.6813(2) 0.0435(8) Uani 1 1 d .
N2 N 0.1483(2) 0.1774(2) 0.1845(2) 0.0368(7) Uani 1 1 d .
O1 O 1.1208(2) 0.68405(18) 0.8970(2) 0.0479(7) Uani 1 1 d .
O2 O 1.14808(19) 0.85065(18) 0.95083(18) 0.0371(6) Uani 1 1 d .
O3 O 0.54542(18) 0.99216(18) 1.09017(18) 0.0392(6) Uani 1 1 d .
O4 O 0.61294(17) 1.15714(17) 1.14929(17) 0.0339(5) Uani 1 1 d .
O5 O 0.99896(17) 0.95260(16) 1.06251(16) 0.0279(5) Uani 1 1 d .
O6 O 0.74146(16) 0.91994(16) 1.02903(15) 0.0289(5) Uani 1 1 d .
O7 O 0.5297(2) 0.70762(19) 0.9148(2) 0.0593(8) Uani 1 1 d .
O8 O 0.3636(2) 0.6023(2) 0.8286(2) 0.0605(8) Uani 1 1 d .
O9 O 0.3255(2) 0.0440(2) 0.15667(19) 0.0596(8) Uani 1 1 d .
O10 O 0.4217(2) 0.2062(2) 0.2357(2) 0.0568(8) Uani 1 1 d .
O11 O 0.3424(2) 0.41740(19) 0.6635(2) 0.0508(7) Uani 1 1 d .
H11A H 0.3224 0.4682 0.7043 0.076 Uiso 1 1 calc R
O12 O 0.4722(2) 0.3289(2) 0.4397(2) 0.0575(8) Uani 1 1 d .
H12A H 0.4673 0.3123 0.3780 0.086 Uiso 1 1 calc R
O13 O 0.3614(2) 0.8267(2) 1.0457(2) 0.0569(8) Uani 1 1 d .
H13A H 0.3792 0.8987 1.0752 0.068 Uiso 1 1 calc R
C1 C 1.1009(3) 0.7724(3) 0.9508(3) 0.0338(8) Uani 1 1 d .
C2 C 1.0255(3) 0.7799(2) 1.0178(2) 0.0292(7) Uani 1 1 d .
C3 C 0.9995(3) 0.6939(3) 1.0265(3) 0.0363(8) Uani 1 1 d .
H3A H 1.0298 0.6370 0.9921 0.044 Uiso 1 1 calc R
C4 C 0.9291(3) 0.6880(3) 1.0854(3) 0.0355(8) Uani 1 1 d .
C5 C 0.8982(3) 0.5974(3) 1.0897(3) 0.0503(10) Uani 1 1 d .
H5A H 0.9259 0.5392 1.0533 0.060 Uiso 1 1 calc R
C6 C 0.8293(3) 0.5935(3) 1.1456(3) 0.0572(11) Uani 1 1 d .
H6A H 0.8101 0.5331 1.1475 0.069 Uiso 1 1 calc R
C7 C 0.7871(3) 0.6807(3) 1.2008(3) 0.0565(11) Uani 1 1 d .
H7A H 0.7401 0.6781 1.2396 0.068 Uiso 1 1 calc R
C8 C 0.8145(3) 0.7700(3) 1.1983(3) 0.0423(9) Uani 1 1 d .
H8A H 0.7862 0.8274 1.2358 0.051 Uiso 1 1 calc R
C9 C 0.8853(3) 0.7761(3) 1.1395(3) 0.0320(8) Uani 1 1 d .
C10 C 0.9133(2) 0.8660(2) 1.1324(2) 0.0261(7) Uani 1 1 d .
C11 C 0.9805(2) 0.8686(2) 1.0706(2) 0.0272(7) Uani 1 1 d .
C12 C 0.8676(2) 0.9593(2) 1.1908(2) 0.0254(7) Uani 1 1 d .
C13 C 0.9161(3) 1.0298(3) 1.3023(2) 0.0305(8) Uani 1 1 d .
C14 C 1.0089(3) 1.0177(3) 1.3621(3) 0.0401(9) Uani 1 1 d .
H14A H 1.0396 0.9608 1.3287 0.048 Uiso 1 1 calc R
C15 C 1.0542(3) 1.0887(3) 1.4685(3) 0.0515(11) Uani 1 1 d .
H15A H 1.1148 1.0790 1.5063 0.062 Uiso 1 1 calc R
C16 C 1.0108(3) 1.1753(3) 1.5212(3) 0.0506(11) Uani 1 1 d .
H16A H 1.0420 1.2229 1.5935 0.061 Uiso 1 1 calc R
C17 C 0.9226(3) 1.1893(3) 1.4658(3) 0.0434(9) Uani 1 1 d .
H17A H 0.8945 1.2476 1.5008 0.052 Uiso 1 1 calc R
C18 C 0.8722(3) 1.1177(3) 1.3564(2) 0.0310(8) Uani 1 1 d .
C19 C 0.7783(3) 1.1295(3) 1.2998(3) 0.0328(8) Uani 1 1 d .
H19A H 0.7474 1.1855 1.3356 0.039 Uiso 1 1 calc R
C20 C 0.7308(2) 1.0611(2) 1.1934(2) 0.0263(7) Uani 1 1 d .
C21 C 0.6245(3) 1.0698(3) 1.1396(2) 0.0292(7) Uani 1 1 d .
C22 C 0.7794(2) 0.9768(2) 1.1360(2) 0.0261(7) Uani 1 1 d .
C23 C 0.4667(4) 0.6197(3) 0.8483(3) 0.0449(10) Uani 1 1 d .
C24 C 0.5165(3) 0.5299(3) 0.7897(3) 0.0372(8) Uani 1 1 d .
C25 C 0.6260(3) 0.5406(3) 0.8232(3) 0.0443(9) Uani 1 1 d .
H25A H 0.6674 0.6025 0.8839 0.053 Uiso 1 1 calc R
C26 C 0.6791(3) 0.4618(3) 0.7697(3) 0.0404(9) Uani 1 1 d .
C27 C 0.7938(3) 0.4735(4) 0.8048(3) 0.0607(12) Uani 1 1 d .
H27A H 0.8359 0.5356 0.8648 0.073 Uiso 1 1 calc R
C28 C 0.8430(4) 0.3955(4) 0.7520(4) 0.0702(14) Uani 1 1 d .
H28A H 0.9184 0.4043 0.7757 0.084 Uiso 1 1 calc R
C29 C 0.7801(4) 0.3020(4) 0.6621(4) 0.0630(12) Uani 1 1 d .
H29A H 0.8136 0.2478 0.6274 0.076 Uiso 1 1 calc R
C30 C 0.6711(3) 0.2894(3) 0.6250(3) 0.0514(10) Uani 1 1 d .
H30A H 0.6314 0.2271 0.5637 0.062 Uiso 1 1 calc R
C31 C 0.6154(3) 0.3680(3) 0.6764(3) 0.0372(8) Uani 1 1 d .
C32 C 0.5010(3) 0.3559(3) 0.6401(3) 0.0330(8) Uani 1 1 d .
C33 C 0.4519(3) 0.4339(3) 0.6969(3) 0.0342(8) Uani 1 1 d .
C34 C 0.4369(3) 0.2552(3) 0.5408(3) 0.0347(8) Uani 1 1 d .
C35 C 0.3951(3) 0.1678(3) 0.5463(3) 0.0379(9) Uani 1 1 d .
C36 C 0.4039(3) 0.1715(3) 0.6435(3) 0.0489(10) Uani 1 1 d .
H36A H 0.4354 0.2344 0.7072 0.059 Uiso 1 1 calc R
C37 C 0.3668(4) 0.0844(3) 0.6455(4) 0.0602(12) Uani 1 1 d .
H37A H 0.3742 0.0886 0.7105 0.072 Uiso 1 1 calc R
C38 C 0.3180(4) -0.0106(4) 0.5519(4) 0.0691(14) Uani 1 1 d .
H38A H 0.2930 -0.0695 0.5544 0.083 Uiso 1 1 calc R
C39 C 0.3072(4) -0.0170(3) 0.4570(4) 0.0627(12) Uani 1 1 d .
H39A H 0.2739 -0.0806 0.3946 0.075 Uiso 1 1 calc R
C40 C 0.3452(3) 0.0705(3) 0.4512(3) 0.0436(9) Uani 1 1 d .
C41 C 0.3378(3) 0.0639(3) 0.3540(3) 0.0467(10) Uani 1 1 d .
H41A H 0.3031 0.0006 0.2918 0.056 Uiso 1 1 calc R
C42 C 0.3791(3) 0.1460(3) 0.3462(3) 0.0393(9) Uani 1 1 d .
C43 C 0.3742(3) 0.1308(4) 0.2392(3) 0.0477(10) Uani 1 1 d .
C44 C 0.4286(3) 0.2440(3) 0.4422(3) 0.0382(9) Uani 1 1 d .
C45 C 0.1251(3) 0.5457(3) 0.6385(3) 0.0491(10) Uani 1 1 d .
H45A H 0.0750 0.5486 0.6762 0.059 Uiso 1 1 calc R
C46 C 0.1085(3) 0.4573(3) 0.5403(3) 0.0487(10) Uani 1 1 d .
H46A H 0.0489 0.4020 0.5135 0.058 Uiso 1 1 calc R
C47 C 0.1809(3) 0.4515(3) 0.4820(3) 0.0393(9) Uani 1 1 d .
C48 C 0.2670(3) 0.5366(3) 0.5259(3) 0.0455(10) Uani 1 1 d .
H48A H 0.3167 0.5371 0.4888 0.055 Uiso 1 1 calc R
C49 C 0.2784(3) 0.6206(3) 0.6251(3) 0.0471(10) Uani 1 1 d .
H49A H 0.3380 0.6766 0.6545 0.057 Uiso 1 1 calc R
C50 C 0.1685(3) 0.3558(3) 0.3777(3) 0.0396(9) Uani 1 1 d .
C51 C 0.1250(4) 0.2586(3) 0.3574(3) 0.0594(12) Uani 1 1 d .
H51A H 0.1018 0.2510 0.4087 0.071 Uiso 1 1 calc R
C52 C 0.1161(4) 0.1725(3) 0.2606(3) 0.0589(12) Uani 1 1 d .
H52A H 0.0858 0.1071 0.2479 0.071 Uiso 1 1 calc R
C53 C 0.2024(4) 0.3614(3) 0.2989(3) 0.0536(11) Uani 1 1 d .
H53A H 0.2328 0.4258 0.3094 0.064 Uiso 1 1 calc R
C54 C 0.1908(3) 0.2712(3) 0.2047(3) 0.0469(10) Uani 1 1 d .
H54A H 0.2141 0.2764 0.1523 0.056 Uiso 1 1 calc R
C55 C 0.3400(9) 0.7012(8) 1.1028(7) 0.286(8) Uani 1 1 d .
H55A H 0.3749 0.6936 1.1612 0.428 Uiso 1 1 calc R
H55D H 0.3434 0.6432 1.0374 0.428 Uiso 1 1 calc R
H55B H 0.2649 0.7027 1.1007 0.428 Uiso 1 1 calc R
C56 C 0.3931(7) 0.7934(6) 1.1160(5) 0.162(4) Uani 1 1 d .
H56A H 0.3922 0.8490 1.1850 0.195 Uiso 1 1 calc R
H56C H 0.4691 0.7896 1.1210 0.195 Uiso 1 1 calc R

loop_
_atom_site_aniso_label
_atom_site_aniso_U_11
_atom_site_aniso_U_22
_atom_site_aniso_U_33
_atom_site_aniso_U_23
_atom_site_aniso_U_13
_atom_site_aniso_U_12
Cd1 0.02677(13) 0.02889(13) 0.02637(13) 0.01019(10) 0.01087(10) 0.00500(10)
Cd2 0.03330(15) 0.03067(14) 0.03718(15) 0.00875(12) 0.01631(11) 0.00798(11)
Cd3 0.02635(13) 0.02790(14) 0.02930(14) 0.00967(11) 0.00470(10) 0.00350(10)
N1 0.046(2) 0.0356(18) 0.0377(18) 0.0087(15) 0.0156(15) 0.0116(15)
N2 0.0339(17) 0.0375(17) 0.0300(16) 0.0112(14) 0.0104(13) 0.0029(14)
O1 0.0455(16) 0.0299(14) 0.0579(17) 0.0082(13) 0.0314(13) 0.0104(12)
O2 0.0371(14) 0.0345(14) 0.0421(14) 0.0165(12) 0.0228(11) 0.0122(11)
O3 0.0270(13) 0.0393(15) 0.0409(14) 0.0135(12) 0.0092(11) 0.0059(11)
O4 0.0297(13) 0.0331(13) 0.0395(14) 0.0173(11) 0.0118(11) 0.0130(11)
O5 0.0267(12) 0.0271(12) 0.0300(12) 0.0135(10) 0.0114(10) 0.0064(10)
O6 0.0252(12) 0.0350(13) 0.0213(11) 0.0103(10) 0.0083(9) 0.0052(10)
O7 0.088(2) 0.0267(15) 0.0556(18) 0.0162(14) 0.0189(16) 0.0108(15)
O8 0.063(2) 0.0472(17) 0.0594(19) 0.0154(14) 0.0189(16) 0.0293(16)
O9 0.0637(19) 0.078(2) 0.0267(14) 0.0163(15) 0.0108(13) 0.0370(17)
O10 0.0518(18) 0.088(2) 0.0473(17) 0.0429(17) 0.0225(14) 0.0199(17)
O11 0.0428(16) 0.0417(16) 0.0592(17) 0.0184(14) 0.0153(13) 0.0151(13)
O12 0.069(2) 0.0578(18) 0.0445(16) 0.0320(15) 0.0074(14) -0.0034(15)
O13 0.071(2) 0.0454(17) 0.0442(16) 0.0201(14) 0.0061(14) 0.0095(15)
C1 0.0281(19) 0.036(2) 0.0302(18) 0.0102(16) 0.0105(15) 0.0090(16)
C2 0.0249(18) 0.0293(18) 0.0284(18) 0.0101(15) 0.0097(14) 0.0075(14)
C3 0.033(2) 0.0278(19) 0.045(2) 0.0132(17) 0.0147(16) 0.0138(15)
C4 0.034(2) 0.0316(19) 0.044(2) 0.0207(17) 0.0132(16) 0.0096(16)
C5 0.053(3) 0.039(2) 0.065(3) 0.029(2) 0.022(2) 0.018(2)
C6 0.066(3) 0.048(3) 0.077(3) 0.042(2) 0.030(2) 0.012(2)
C7 0.057(3) 0.062(3) 0.072(3) 0.044(3) 0.035(2) 0.017(2)
C8 0.047(2) 0.043(2) 0.048(2) 0.0271(19) 0.0245(19) 0.0162(19)
C9 0.0311(19) 0.0345(19) 0.0332(19) 0.0188(16) 0.0101(15) 0.0098(15)
C10 0.0228(17) 0.0296(18) 0.0251(17) 0.0126(14) 0.0073(13) 0.0097(14)
C11 0.0241(17) 0.0270(18) 0.0237(16) 0.0091(14) 0.0045(13) 0.0041(14)
C12 0.0271(17) 0.0267(17) 0.0276(17) 0.0151(14) 0.0138(14) 0.0084(14)
C13 0.0285(18) 0.0372(19) 0.0286(18) 0.0185(16) 0.0111(14) 0.0047(15)
C14 0.040(2) 0.050(2) 0.037(2) 0.0263(19) 0.0125(17) 0.0127(18)
C15 0.047(2) 0.070(3) 0.038(2) 0.033(2) -0.0002(19) 0.012(2)
C16 0.051(3) 0.060(3) 0.025(2) 0.0153(19) 0.0034(18) 0.002(2)
C17 0.046(2) 0.044(2) 0.0276(19) 0.0088(17) 0.0137(17) 0.0055(18)
C18 0.0327(19) 0.0355(19) 0.0218(17) 0.0126(15) 0.0090(14) 0.0060(15)
C19 0.0322(19) 0.0297(18) 0.0352(19) 0.0124(16) 0.0163(15) 0.0120(15)
C20 0.0265(17) 0.0260(17) 0.0265(17) 0.0120(14) 0.0110(14) 0.0072(14)
C21 0.0288(19) 0.0332(19) 0.0243(17) 0.0109(15) 0.0131(14) 0.0117(15)
C22 0.0264(17) 0.0276(17) 0.0242(17) 0.0127(14) 0.0102(13) 0.0032(14)
C23 0.065(3) 0.037(2) 0.039(2) 0.0222(19) 0.017(2) 0.016(2)
C24 0.046(2) 0.0290(19) 0.038(2) 0.0175(17) 0.0145(17) 0.0102(17)
C25 0.051(3) 0.034(2) 0.039(2) 0.0155(18) 0.0078(18) 0.0032(18)
C26 0.037(2) 0.046(2) 0.039(2) 0.0228(18) 0.0099(17) 0.0091(18)
C27 0.047(3) 0.066(3) 0.061(3) 0.033(2) 0.001(2) 0.008(2)
C28 0.041(3) 0.088(4) 0.089(4) 0.048(3) 0.018(3) 0.028(3)
C29 0.058(3) 0.071(3) 0.074(3) 0.039(3) 0.034(3) 0.032(3)
C30 0.048(3) 0.060(3) 0.047(2) 0.025(2) 0.017(2) 0.021(2)
C31 0.042(2) 0.041(2) 0.0326(19) 0.0209(17) 0.0126(16) 0.0139(17)
C32 0.037(2) 0.0328(19) 0.0320(19) 0.0185(16) 0.0096(15) 0.0084(16)
C33 0.037(2) 0.0296(19) 0.037(2) 0.0187(16) 0.0084(16) 0.0074(16)
C34 0.036(2) 0.037(2) 0.0292(18) 0.0148(16) 0.0099(15) 0.0104(16)
C35 0.045(2) 0.039(2) 0.033(2) 0.0186(17) 0.0182(17) 0.0135(17)
C36 0.063(3) 0.045(2) 0.040(2) 0.0186(19) 0.023(2) 0.018(2)
C37 0.083(3) 0.064(3) 0.060(3) 0.042(3) 0.039(3) 0.028(3)
C38 0.093(4) 0.052(3) 0.081(4) 0.041(3) 0.044(3) 0.014(3)
C39 0.078(3) 0.041(2) 0.067(3) 0.023(2) 0.031(3) 0.008(2)
C40 0.049(2) 0.035(2) 0.043(2) 0.0168(18) 0.0182(18) 0.0044(18)
C41 0.046(2) 0.042(2) 0.036(2) 0.0086(18) 0.0113(18) 0.0058(19)
C42 0.035(2) 0.051(2) 0.0287(19) 0.0175(18) 0.0102(16) 0.0095(18)
C43 0.036(2) 0.074(3) 0.032(2) 0.023(2) 0.0139(18) 0.026(2)
C44 0.037(2) 0.041(2) 0.038(2) 0.0204(18) 0.0138(17) 0.0075(17)
C45 0.040(2) 0.050(2) 0.040(2) 0.0083(19) 0.0169(18) 0.0115(19)
C46 0.038(2) 0.041(2) 0.043(2) 0.0063(18) 0.0076(18) 0.0005(18)
C47 0.048(2) 0.033(2) 0.0323(19) 0.0124(16) 0.0132(17) 0.0101(17)
C48 0.055(3) 0.034(2) 0.041(2) 0.0118(18) 0.0212(19) 0.0051(18)
C49 0.052(3) 0.035(2) 0.045(2) 0.0134(19) 0.0166(19) 0.0050(18)
C50 0.044(2) 0.031(2) 0.035(2) 0.0106(17) 0.0115(17) 0.0092(17)
C51 0.079(3) 0.045(2) 0.040(2) 0.008(2) 0.033(2) -0.005(2)
C52 0.075(3) 0.039(2) 0.046(2) 0.008(2) 0.030(2) -0.008(2)
C53 0.080(3) 0.031(2) 0.043(2) 0.0128(19) 0.023(2) 0.004(2)
C54 0.059(3) 0.044(2) 0.036(2) 0.0181(19) 0.0198(19) 0.007(2)
C55 0.343(15) 0.264(12) 0.221(11) 0.212(10) -0.100(10) -0.157(11)
C56 0.251(11) 0.122(6) 0.077(5) 0.050(5) -0.014(5) 0.033(7)

loop_
_atom_type_symbol
_atom_type_description
_atom_type_scat_dispersion_real
_atom_type_scat_dispersion_imag
_atom_type_scat_source
C C 0.0033 0.0016 'International Tables Vol C Tables 4.2.6.8 and 6.1.1.4'
H H 0.0000 0.0000 'International Tables Vol C Tables 4.2.6.8 and 6.1.1.4'
N N 0.0061 0.0033 'International Tables Vol C Tables 4.2.6.8 and 6.1.1.4'
O O 0.0106 0.0060 'International Tables Vol C Tables 4.2.6.8 and 6.1.1.4'
Cd Cd -0.8075 1.2024 'International Tables Vol C Tables 4.2.6.8 and 6.1.1.4'

loop_
_geom_angle_atom_site_label_1
_geom_angle_atom_site_label_2
_geom_angle_atom_site_label_3
_geom_angle
_geom_angle_site_symmetry_1
_geom_angle_site_symmetry_3
O5 Cd1 O2 79.34(8) 2_777 2_777
O5 Cd1 O6 165.18(7) 2_777 .
O2 Cd1 O6 99.05(8) 2_777 .
O5 Cd1 O5 78.00(8) 2_777 .
O2 Cd1 O5 108.99(8) 2_777 .
O6 Cd1 O5 88.76(7) . .
O5 Cd1 N2 87.21(9) 2_777 2_666
O2 Cd1 N2 153.74(10) 2_777 2_666
O6 Cd1 N2 99.52(9) . 2_666
O5 Cd1 N2 89.83(9) . 2_666
O5 Cd1 O9 114.95(9) 2_777 2_666
O2 Cd1 O9 84.52(9) 2_777 2_666
O6 Cd1 O9 79.33(9) . 2_666
O5 Cd1 O9 163.38(9) . 2_666
N2 Cd1 O9 80.85(9) 2_666 2_666
O1 Cd2 O4 153.29(8) 1_455 2_677
O1 Cd2 O8 107.84(10) 1_455 .
O4 Cd2 O8 98.86(10) 2_677 .
O1 Cd2 O13 90.87(10) 1_455 .
O4 Cd2 O13 86.32(9) 2_677 .
O8 Cd2 O13 94.93(10) . .
O1 Cd2 N1 96.70(10) 1_455 .
O4 Cd2 N1 89.94(10) 2_677 .
O8 Cd2 N1 76.22(10) . .
O13 Cd2 N1 169.77(10) . .
O1 Cd2 O2 54.30(8) 1_455 1_455
O4 Cd2 O2 99.56(8) 2_677 1_455
O8 Cd2 O2 158.13(10) . 1_455
O13 Cd2 O2 74.63(9) . 1_455
N1 Cd2 O2 115.42(9) . 1_455
O1 Cd2 C1 27.17(9) 1_455 1_455
O4 Cd2 C1 127.12(9) 2_677 1_455
O8 Cd2 C1 132.44(11) . 1_455
O13 Cd2 C1 78.51(10) . 1_455
N1 Cd2 C1 111.21(10) . 1_455
O2 Cd2 C1 27.58(8) 1_455 1_455
O6 Cd3 O7 101.37(10) . .
O6 Cd3 O10 103.46(9) . 2_666
O7 Cd3 O10 92.32(11) . 2_666
O6 Cd3 O4 167.14(8) . 2_677
O7 Cd3 O4 90.08(10) . 2_677
O10 Cd3 O4 81.68(9) 2_666 2_677
O6 Cd3 O3 82.17(8) . .
O7 Cd3 O3 111.30(9) . .
O10 Cd3 O3 154.38(10) 2_666 .
O4 Cd3 O3 88.26(8) 2_677 .
C45 N1 C49 117.3(3) . .
C45 N1 Cd2 118.6(3) . .
C49 N1 Cd2 118.9(2) . .
C54 N2 C52 116.9(3) . .
C54 N2 Cd1 125.6(2) . 2_666
C52 N2 Cd1 117.1(3) . 2_666
C1 O1 Cd2 99.8(2) . 1_655
C1 O2 Cd1 132.6(2) . 2_777
C1 O2 Cd2 84.09(19) . 1_655
Cd1 O2 Cd2 140.86(10) 2_777 1_655
C21 O3 Cd3 111.91(19) . .
C21 O4 Cd2 127.4(2) . 2_677
C21 O4 Cd3 107.5(2) . 2_677
Cd2 O4 Cd3 113.21(9) 2_677 2_677
C11 O5 Cd1 130.01(19) . 2_777
C11 O5 Cd1 117.36(18) . .
Cd1 O5 Cd1 102.00(8) 2_777 .
C22 O6 Cd3 126.46(18) . .
C22 O6 Cd1 107.95(17) . .
Cd3 O6 Cd1 115.01(9) . .
C23 O7 Cd3 138.1(3) . .
C23 O8 Cd2 122.5(3) . .
C43 O9 Cd1 121.6(2) . 2_666
C43 O10 Cd3 105.3(2) . 2_666
C56 O13 Cd2 130.1(3) . .
O1 C1 O2 119.8(3) . .
O1 C1 C2 116.9(3) . .
O2 C1 C2 123.2(3) . .
O1 C1 Cd2 52.98(17) . 1_655
O2 C1 Cd2 68.33(17) . 1_655
C2 C1 Cd2 161.1(2) . 1_655
C3 C2 C11 119.5(3) . .
C3 C2 C1 116.0(3) . .
C11 C2 C1 124.4(3) . .
C2 C3 C4 123.0(3) . .
C3 C4 C5 122.7(3) . .
C3 C4 C9 118.1(3) . .
C5 C4 C9 119.1(3) . .
C6 C5 C4 121.5(4) . .
C5 C6 C7 119.8(4) . .
C8 C7 C6 120.6(4) . .
C7 C8 C9 121.0(3) . .
C8 C9 C4 118.0(3) . .
C8 C9 C10 122.7(3) . .
C4 C9 C10 119.3(3) . .
C11 C10 C9 121.5(3) . .
C11 C10 C12 119.4(3) . .
C9 C10 C12 119.0(3) . .
O5 C11 C10 118.7(3) . .
O5 C11 C2 122.7(3) . .
C10 C11 C2 118.5(3) . .
C22 C12 C13 120.5(3) . .
C22 C12 C10 119.6(3) . .
C13 C12 C10 119.9(3) . .
C14 C13 C18 117.6(3) . .
C14 C13 C12 123.0(3) . .
C18 C13 C12 119.3(3) . .
C15 C14 C13 121.0(4) . .
C14 C15 C16 121.1(4) . .
C17 C16 C15 119.2(3) . .
C16 C17 C18 121.8(4) . .
C19 C18 C17 122.1(3) . .
C19 C18 C13 118.7(3) . .
C17 C18 C13 119.2(3) . .
C20 C19 C18 121.9(3) . .
C19 C20 C22 119.9(3) . .
C19 C20 C21 119.8(3) . .
C22 C20 C21 120.1(3) . .
O3 C21 O4 120.7(3) . .
O3 C21 C20 119.2(3) . .
O4 C21 C20 119.9(3) . .
O6 C22 C12 121.5(3) . .
O6 C22 C20 119.0(3) . .
C12 C22 C20 119.3(3) . .
O7 C23 O8 123.9(4) . .
O7 C23 C24 118.2(4) . .
O8 C23 C24 117.9(4) . .
C25 C24 C33 119.0(3) . .
C25 C24 C23 119.2(3) . .
C33 C24 C23 121.8(3) . .
C24 C25 C26 122.5(3) . .
C25 C26 C27 122.2(4) . .
C25 C26 C31 118.4(3) . .
C27 C26 C31 119.4(4) . .
C28 C27 C26 121.0(4) . .
C27 C28 C29 119.7(4) . .
C30 C29 C28 120.7(4) . .
C29 C30 C31 122.1(4) . .
C30 C31 C32 123.1(3) . .
C30 C31 C26 117.1(3) . .
C32 C31 C26 119.8(3) . .
C33 C32 C31 119.8(3) . .
C33 C32 C34 122.3(3) . .
C31 C32 C34 117.9(3) . .
O11 C33 C32 118.2(3) . .
O11 C33 C24 121.4(3) . .
C32 C33 C24 120.5(3) . .
C44 C34 C35 119.2(3) . .
C44 C34 C32 119.8(3) . .
C35 C34 C32 120.7(3) . .
C36 C35 C34 122.8(3) . .
C36 C35 C40 117.5(3) . .
C34 C35 C40 119.7(3) . .
C37 C36 C35 121.0(4) . .
C36 C37 C38 121.1(4) . .
C39 C38 C37 119.6(4) . .
C38 C39 C40 121.3(4) . .
C41 C40 C39 121.7(4) . .
C41 C40 C35 118.7(3) . .
C39 C40 C35 119.5(4) . .
C42 C41 C40 122.9(3) . .
C41 C42 C44 118.1(3) . .
C41 C42 C43 119.6(4) . .
C44 C42 C43 122.2(4) . .
O9 C43 O10 122.4(4) . .
O9 C43 C42 119.8(4) . .
O10 C43 C42 117.7(4) . .
O12 C44 C34 117.7(3) . .
O12 C44 C42 120.9(3) . .
C34 C44 C42 121.3(3) . .
N1 C45 C46 123.0(4) . .
C45 C46 C47 119.7(4) . .
C48 C47 C46 117.2(3) . .
C48 C47 C50 121.4(3) . .
C46 C47 C50 121.3(3) . .
C49 C48 C47 119.3(4) . .
N1 C49 C48 123.5(4) . .
C51 C50 C53 117.4(3) . .
C51 C50 C47 121.2(3) . .
C53 C50 C47 121.4(3) . .
C50 C51 C52 119.3(4) . .
N2 C52 C51 123.6(4) . .
C54 C53 C50 119.4(4) . .
N2 C54 C53 123.5(4) . .
O13 C56 C55 123.2(7) . .

loop_
_geom_bond_atom_site_label_1
_geom_bond_atom_site_label_2
_geom_bond_distance
_geom_bond_site_symmetry_2
Cd1 O5 2.227(2) 2_777
Cd1 O2 2.257(2) 2_777
Cd1 O6 2.260(2) .
Cd1 O5 2.296(2) .
Cd1 N2 2.301(3) 2_666
Cd1 O9 2.513(3) 2_666
Cd2 O1 2.204(2) 1_455
Cd2 O4 2.253(2) 2_677
Cd2 O8 2.267(3) .
Cd2 O13 2.315(3) .
Cd2 N1 2.323(3) .
Cd2 O2 2.542(2) 1_455
Cd2 C1 2.720(3) 1_455
Cd3 O6 2.202(2) .
Cd3 O7 2.203(3) .
Cd3 O10 2.264(3) 2_666
Cd3 O4 2.314(2) 2_677
Cd3 O3 2.319(2) .
N1 C45 1.320(4) .
N1 C49 1.331(4) .
N2 C54 1.319(4) .
N2 C52 1.322(4) .
N2 Cd1 2.301(3) 2_666
O1 C1 1.261(4) .
O1 Cd2 2.204(2) 1_655
O2 C1 1.266(4) .
O2 Cd1 2.257(2) 2_777
O2 Cd2 2.542(2) 1_655
O3 C21 1.251(4) .
O4 C21 1.272(4) .
O4 Cd2 2.253(2) 2_677
O4 Cd3 2.314(2) 2_677
O5 C11 1.325(4) .
O5 Cd1 2.227(2) 2_777
O6 C22 1.348(3) .
O7 C23 1.258(4) .
O8 C23 1.264(5) .
O9 C43 1.260(4) .
O9 Cd1 2.513(3) 2_666
O10 C43 1.260(5) .
O10 Cd3 2.264(3) 2_666
O11 C33 1.343(4) .
O12 C44 1.361(4) .
O13 C56 1.375(7) .
C1 C2 1.506(4) .
C1 Cd2 2.720(3) 1_655
C2 C3 1.373(5) .
C2 C11 1.430(4) .
C3 C4 1.410(5) .
C4 C5 1.414(5) .
C4 C9 1.418(4) .
C5 C6 1.352(5) .
C6 C7 1.401(5) .
C7 C8 1.371(5) .
C8 C9 1.414(4) .
C9 C10 1.419(4) .
C10 C11 1.400(4) .
C10 C12 1.500(4) .
C12 C22 1.379(4) .
C12 C13 1.429(4) .
C13 C14 1.417(5) .
C13 C18 1.418(4) .
C14 C15 1.371(5) .
C15 C16 1.395(5) .
C16 C17 1.355(5) .
C17 C18 1.412(4) .
C18 C19 1.400(4) .
C19 C20 1.368(4) .
C20 C22 1.430(4) .
C20 C21 1.484(4) .
C23 C24 1.498(5) .
C24 C25 1.355(5) .
C24 C33 1.435(4) .
C25 C26 1.402(5) .
C26 C27 1.418(5) .
C26 C31 1.419(5) .
C27 C28 1.359(6) .
C28 C29 1.395(6) .
C29 C30 1.352(5) .
C30 C31 1.415(5) .
C31 C32 1.416(5) .
C32 C33 1.375(4) .
C32 C34 1.505(4) .
C34 C44 1.383(5) .
C34 C35 1.414(5) .
C35 C36 1.411(5) .
C35 C40 1.419(5) .
C36 C37 1.362(5) .
C37 C38 1.389(6) .
C38 C39 1.355(6) .
C39 C40 1.404(5) .
C40 C41 1.393(5) .
C41 C42 1.359(5) .
C42 C44 1.428(5) .
C42 C43 1.494(5) .
C45 C46 1.380(5) .
C46 C47 1.381(5) .
C47 C48 1.379(5) .
C47 C50 1.489(5) .
C48 C49 1.374(5) .
C50 C51 1.369(5) .
C50 C53 1.375(5) .
C51 C52 1.371(5) .
C53 C54 1.370(5) .
C55 C56 1.383(9) .
